data_4133198
loop_
_publ_author_name
'Hu, Anhua'
'Chen, Yilin'
'Guo, Jing-Jing'
'Yu, Na'
'An, Qing'
'Zuo, Zhiwei'

_publ_section_title
;
 Cerium-Catalyzed Formal Cycloaddition of Cycloalkanols with Alkenes
 through Dual Photoexcitation.
;
_journal_issue 42
_journal_name_full 'Journal of the American Chemical Society'
_journal_page_first 13580
_journal_page_last 13585
_journal_paper_doi 10.1021/jacs.8b08781
_journal_volume 140
_journal_year 2018
_chemical_formula_sum 'C16 H16 O6'
_chemical_formula_weight 304.29
_space_group_crystal_system monoclinic
_space_group_IT_number 14
_space_group_name_Hall '-P 2yn'
_space_group_name_H-M_alt 'P 1 21/n 1'
_atom_sites_solution_hydrogens mixed
_audit_creation_method SHELXL-2013
_cell_angle_alpha 90
_cell_angle_beta 106.22(7)
_cell_angle_gamma 90
_cell_formula_units_Z 4
_cell_length_a 9.116(7)
_cell_length_b 13.014(15)
_cell_length_c 12.764(11)
_cell_measurement_reflns_used 1472
_cell_measurement_temperature 293(2)
_cell_measurement_theta_max 43.328
_cell_measurement_theta_min 4.890
_cell_volume 1454(2)
_computing_cell_refinement 'Bruker SMART'
_computing_data_collection 'Bruker SMART'
_computing_data_reduction 'Bruker SHELXTL'
_computing_molecular_graphics 'Bruker SHELXTL'
_computing_publication_material 'Bruker SHELXTL'
_computing_structure_refinement 'SHELXL-2013 (Sheldrick, 2013)'
_computing_structure_solution 'Bruker SHELXTL'
_diffrn_ambient_temperature 293(2)
_diffrn_measured_fraction_theta_full 0.999
_diffrn_measured_fraction_theta_max 0.999
_diffrn_measurement_device_type 'CCD area detector'
_diffrn_measurement_method 'phi and omega scans'
_diffrn_radiation_type MoK\a
_diffrn_radiation_wavelength 0.71073
_diffrn_reflns_av_R_equivalents 0.0392
_diffrn_reflns_av_unetI/netI 0.0446
_diffrn_reflns_Laue_measured_fraction_full 0.999
_diffrn_reflns_Laue_measured_fraction_max 0.999
_diffrn_reflns_limit_h_max 10
_diffrn_reflns_limit_h_min -11
_diffrn_reflns_limit_k_max 15
_diffrn_reflns_limit_k_min -15
_diffrn_reflns_limit_l_max 14
_diffrn_reflns_limit_l_min -15
_diffrn_reflns_number 8052
_diffrn_reflns_point_group_measured_fraction_full 0.999
_diffrn_reflns_point_group_measured_fraction_max 0.999
_diffrn_reflns_theta_full 25.242
_diffrn_reflns_theta_max 25.499
_diffrn_reflns_theta_min 2.283
_exptl_absorpt_coefficient_mu 0.107
_exptl_absorpt_correction_T_max 0.7456
_exptl_absorpt_correction_T_min 0.6245
_exptl_absorpt_correction_type multi-scan
_exptl_absorpt_process_details sadabs
_exptl_crystal_colour colorless
_exptl_crystal_density_diffrn 1.390
_exptl_crystal_description prismatic
_exptl_crystal_F_000 640
_exptl_crystal_size_max 0.200
_exptl_crystal_size_mid 0.160
_exptl_crystal_size_min 0.120
_refine_diff_density_max 0.250
_refine_diff_density_min -0.336
_refine_diff_density_rms 0.046
_refine_ls_extinction_method none
_refine_ls_goodness_of_fit_ref 1.091
_refine_ls_hydrogen_treatment mixed
_refine_ls_matrix_type full
_refine_ls_number_parameters 236
_refine_ls_number_reflns 2702
_refine_ls_number_restraints 81
_refine_ls_restrained_S_all 1.110
_refine_ls_R_factor_all 0.0883
_refine_ls_R_factor_gt 0.0657
_refine_ls_shift/su_max 0.001
_refine_ls_shift/su_mean 0.000
_refine_ls_structure_factor_coef Fsqd
_refine_ls_weighting_details 'w=1/[\s^2^(Fo^2^)+(0.0698P)^2^+0.7061P] where P=(Fo^2^+2Fc^2^)/3'
_refine_ls_weighting_scheme calc
_refine_ls_wR_factor_gt 0.1538
_refine_ls_wR_factor_ref 0.1654
_reflns_Friedel_coverage 0.000
_reflns_number_gt 2035
_reflns_number_total 2702
_reflns_threshold_expression 'I > 2\s(I)'
_cod_data_source_file ja8b08781_si_009.cif
_cod_data_source_block cd17422
_cod_original_sg_symbol_H-M 'P 21/n'
_cod_database_code 4133198
_shelx_space_group_comment
; 
The symmetry employed for this shelxl refinement is uniquely defined 
by the following loop, which should always be used as a source of 
symmetry information in preference to the above space-group names. 
They are only intended as comments. 
;
_shelx_estimated_absorpt_t_min 0.979
_shelx_estimated_absorpt_t_max 0.987
_shelxl_version_number 2013-4

loop_
_space_group_symop_operation_xyz
'x, y, z'
'-x+1/2, y+1/2, -z+1/2'
'-x, -y, -z'
'x-1/2, -y-1/2, z-1/2'

loop_
_atom_site_label
_atom_site_type_symbol
_atom_site_fract_x
_atom_site_fract_y
_atom_site_fract_z
_atom_site_U_iso_or_equiv
_atom_site_adp_type
_atom_site_occupancy
_atom_site_site_symmetry_order
_atom_site_calc_flag
_atom_site_refinement_flags_posn
_atom_site_refinement_flags_adp
_atom_site_refinement_flags_occupancy
_atom_site_disorder_assembly
_atom_site_disorder_group
O3 O 0.1445(2) 0.23667(16) -0.03752(16) 0.0546(6) Uani 1 1 d . . . . .
O4 O 0.1839(2) 0.25220(16) 0.14302(15) 0.0524(6) Uani 1 1 d . . . . .
O5 O 0.4282(2) 0.00622(16) 0.19145(19) 0.0669(7) Uani 1 1 d . . . . .
O6 O 0.1978(2) 0.02669(17) 0.0785(2) 0.0691(7) Uani 1 1 d . . . . .
C1 C 0.5707(3) 0.3251(2) -0.0289(2) 0.0435(7) Uani 1 1 d . . . . .
C2 C 0.6477(4) 0.3676(2) -0.0983(3) 0.0562(8) Uani 1 1 d . . . . .
H2 H 0.6311 0.3406 -0.1681 0.067 Uiso 1 1 calc R U . . .
C3 C 0.7476(4) 0.4485(3) -0.0670(3) 0.0644(9) Uani 1 1 d . . . . .
H3 H 0.7964 0.4758 -0.1157 0.077 Uiso 1 1 calc R U . . .
C4 C 0.7750(4) 0.4887(2) 0.0357(3) 0.0650(10) Uani 1 1 d . . . . .
H4 H 0.8423 0.5434 0.0574 0.078 Uiso 1 1 calc R U . . .
C5 C 0.7017(3) 0.4472(2) 0.1062(3) 0.0547(8) Uani 1 1 d . . . . .
H5 H 0.7210 0.4744 0.1761 0.066 Uiso 1 1 calc R U . . .
C6 C 0.5994(3) 0.36562(19) 0.0764(2) 0.0409(6) Uani 1 1 d . . . . .
C7 C 0.5234(3) 0.3290(2) 0.1605(2) 0.0464(7) Uani 1 1 d . . . . .
H7A H 0.4229 0.3603 0.1437 0.056 Uiso 1 1 calc R U . . .
H7B H 0.5817 0.3555 0.2308 0.056 Uiso 1 1 calc R U . . .
C8 C 0.5035(3) 0.2123(2) 0.1729(2) 0.0423(7) Uani 1 1 d . . . . .
C10 C 0.3701(3) 0.16371(19) 0.0864(2) 0.0366(6) Uani 1 1 d . . . . .
C11 C 0.4439(3) 0.1482(2) -0.0071(2) 0.0469(7) Uani 1 1 d D . . . .
C12 C 0.4540(4) 0.2418(2) -0.0770(2) 0.0523(8) Uani 1 1 d . . . . .
H12A H 0.4748 0.2171 -0.1431 0.063 Uiso 1 1 calc R U . . .
H12B H 0.3540 0.2738 -0.0985 0.063 Uiso 1 1 calc R U . . .
C13 C 0.2214(3) 0.22249(19) 0.0544(2) 0.0391(6) Uani 1 1 d . . . . .
C14 C 0.0359(3) 0.3011(3) 0.1249(3) 0.0631(9) Uani 1 1 d . . . . .
H14A H 0.0119 0.3383 0.0573 0.095 Uiso 1 1 calc R U . . .
H14B H 0.0385 0.3477 0.1837 0.095 Uiso 1 1 calc R U . . .
H14C H -0.0407 0.2496 0.1216 0.095 Uiso 1 1 calc R U . . .
C15 C 0.3376(3) 0.0569(2) 0.1269(2) 0.0429(7) Uani 1 1 d . . . . .
C16 C 0.1530(4) -0.0742(3) 0.1082(4) 0.0880(13) Uani 1 1 d . . . . .
H16A H 0.2220 -0.1252 0.0952 0.132 Uiso 1 1 calc R U . . .
H16B H 0.0510 -0.0895 0.0649 0.132 Uiso 1 1 calc R U . . .
H16C H 0.1563 -0.0745 0.1841 0.132 Uiso 1 1 calc R U . . .
O1 O 0.7622(3) 0.1403(2) 0.2035(2) 0.0521(7) Uani 0.75 1 d . U P A 1
O2 O 0.5885(4) 0.1127(3) 0.0395(2) 0.0409(8) Uani 0.7 1 d D U P A 1
C9 C 0.6362(6) 0.1485(4) 0.1394(4) 0.0396(10) Uani 0.7 1 d D U P A 1
O1' O 0.7332(10) 0.0789(7) 0.0792(7) 0.0637(18) Uani 0.25 1 d . U P A 2
O2' O 0.6383(11) 0.1679(7) 0.1817(7) 0.0456(14) Uani 0.3 1 d D U P A 2
C9' C 0.6133(17) 0.1200(14) 0.0740(13) 0.0429(15) Uani 0.3 1 d D U P A 2
H11 H 0.400(3) 0.091(2) -0.056(2) 0.041(7) Uiso 1 1 d . . . . .
H8 H 0.500(3) 0.196(2) 0.244(2) 0.037(7) Uiso 1 1 d . . . . .

loop_
_atom_site_aniso_label
_atom_site_aniso_U_11
_atom_site_aniso_U_22
_atom_site_aniso_U_33
_atom_site_aniso_U_23
_atom_site_aniso_U_13
_atom_site_aniso_U_12
O3 0.0520(12) 0.0619(13) 0.0444(12) 0.0103(9) 0.0043(10) 0.0037(10)
O4 0.0455(12) 0.0675(14) 0.0458(11) -0.0008(9) 0.0154(9) 0.0123(10)
O5 0.0599(14) 0.0527(13) 0.0759(15) 0.0280(11) -0.0012(12) -0.0055(11)
O6 0.0472(13) 0.0566(14) 0.0944(18) 0.0283(12) 0.0048(12) -0.0138(10)
C1 0.0452(16) 0.0348(14) 0.0526(17) 0.0082(12) 0.0171(13) 0.0051(12)
C2 0.063(2) 0.0484(17) 0.063(2) 0.0097(15) 0.0272(16) 0.0005(15)
C3 0.058(2) 0.0524(19) 0.087(3) 0.0227(19) 0.0271(18) -0.0014(16)
C4 0.054(2) 0.0423(17) 0.096(3) 0.0111(18) 0.0175(19) -0.0100(15)
C5 0.0526(18) 0.0394(16) 0.068(2) -0.0015(14) 0.0095(16) -0.0020(14)
C6 0.0389(15) 0.0309(13) 0.0512(16) 0.0018(12) 0.0100(12) 0.0057(11)
C7 0.0468(17) 0.0448(16) 0.0459(16) -0.0082(12) 0.0098(13) -0.0058(13)
C8 0.0389(15) 0.0455(16) 0.0407(16) 0.0087(12) 0.0078(12) 0.0001(12)
C10 0.0385(14) 0.0348(14) 0.0365(14) 0.0036(11) 0.0107(11) -0.0014(11)
C11 0.0536(18) 0.0392(16) 0.0545(18) -0.0075(13) 0.0261(15) -0.0069(13)
C12 0.067(2) 0.0542(18) 0.0427(16) -0.0061(13) 0.0278(15) -0.0127(15)
C13 0.0420(15) 0.0338(14) 0.0400(15) 0.0066(11) 0.0090(12) -0.0024(11)
C14 0.0427(18) 0.072(2) 0.076(2) -0.0057(18) 0.0194(16) 0.0145(16)
C15 0.0408(16) 0.0412(15) 0.0484(16) 0.0062(13) 0.0153(13) -0.0019(12)
C16 0.067(2) 0.070(2) 0.118(3) 0.037(2) 0.011(2) -0.028(2)
O1 0.0353(14) 0.0558(15) 0.0577(16) 0.0047(12) 0.0010(12) 0.0051(12)
O2 0.0430(17) 0.0424(15) 0.0379(19) -0.0038(15) 0.0123(14) 0.0020(12)
C9 0.0407(17) 0.040(2) 0.039(2) 0.0053(19) 0.013(2) 0.0001(16)
O1' 0.057(3) 0.061(3) 0.067(3) 0.002(3) 0.009(3) 0.004(3)
O2' 0.044(2) 0.044(2) 0.047(3) 0.003(2) 0.010(3) 0.002(2)
C9' 0.041(2) 0.043(2) 0.045(3) 0.001(3) 0.013(3) 0.005(2)

loop_
_atom_type_symbol
_atom_type_description
_atom_type_scat_dispersion_real
_atom_type_scat_dispersion_imag
_atom_type_scat_source
C C 0.0033 0.0016 'International Tables Vol C Tables 4.2.6.8 and 6.1.1.4'
H H 0.0000 0.0000 'International Tables Vol C Tables 4.2.6.8 and 6.1.1.4'
O O 0.0106 0.0060 'International Tables Vol C Tables 4.2.6.8 and 6.1.1.4'

loop_
_geom_angle_atom_site_label_1
_geom_angle_atom_site_label_2
_geom_angle_atom_site_label_3
_geom_angle
C13 O4 C14 116.2(2)
C15 O6 C16 117.0(2)
C2 C1 C6 118.1(3)
C2 C1 C12 116.5(3)
C6 C1 C12 125.3(3)
C3 C2 C1 122.1(3)
C3 C2 H2 119.0
C1 C2 H2 119.0
C4 C3 C2 119.9(3)
C4 C3 H3 120.0
C2 C3 H3 120.0
C3 C4 C5 119.1(3)
C3 C4 H4 120.4
C5 C4 H4 120.4
C4 C5 C6 122.1(3)
C4 C5 H5 118.9
C6 C5 H5 118.9
C5 C6 C1 118.7(3)
C5 C6 C7 116.9(3)
C1 C6 C7 124.4(2)
C6 C7 C8 118.4(2)
C6 C7 H7A 107.7
C8 C7 H7A 107.7
C6 C7 H7B 107.7
C8 C7 H7B 107.7
H7A C7 H7B 107.1
O2' C8 C10 114.1(4)
O2' C8 C7 107.6(4)
C10 C8 C7 115.1(2)
C10 C8 C9 95.7(3)
C7 C8 C9 111.0(3)
O2' C8 H8 95.6(16)
C10 C8 H8 111.6(16)
C7 C8 H8 111.1(16)
C9 C8 H8 111.4(16)
C13 C10 C8 117.2(2)
C13 C10 C11 114.3(2)
C8 C10 C11 100.5(2)
C13 C10 C15 107.8(2)
C8 C10 C15 108.6(2)
C11 C10 C15 108.0(2)
O2 C11 C12 108.4(3)
O2 C11 C10 106.5(3)
C12 C11 C10 117.3(2)
C12 C11 C9' 110.3(7)
C10 C11 C9' 94.5(7)
O2 C11 H11 101.0(16)
C12 C11 H11 108.3(15)
C10 C11 H11 113.8(15)
C9' C11 H11 112.0(17)
C1 C12 C11 118.8(3)
C1 C12 H12A 107.6
C11 C12 H12A 107.6
C1 C12 H12B 107.6
C11 C12 H12B 107.6
H12A C12 H12B 107.1
O3 C13 O4 124.6(3)
O3 C13 C10 125.2(3)
O4 C13 C10 110.1(2)
O4 C14 H14A 109.5
O4 C14 H14B 109.5
H14A C14 H14B 109.5
O4 C14 H14C 109.5
H14A C14 H14C 109.5
H14B C14 H14C 109.5
O5 C15 O6 123.7(3)
O5 C15 C10 124.8(3)
O6 C15 C10 111.4(2)
O6 C16 H16A 109.5
O6 C16 H16B 109.5
H16A C16 H16B 109.5
O6 C16 H16C 109.5
H16A C16 H16C 109.5
H16B C16 H16C 109.5
C9 O2 C11 108.6(4)
O1 C9 O2 128.1(5)
O1 C9 C8 120.2(4)
O2 C9 C8 111.7(4)
C8 O2' C9' 101.9(8)
O1' C9' O2' 103.6(11)
O1' C9' C11 144.5(14)
O2' C9' C11 111.6(11)

loop_
_geom_bond_atom_site_label_1
_geom_bond_atom_site_label_2
_geom_bond_distance
O3 C13 1.202(3)
O4 C13 1.327(3)
O4 C14 1.450(3)
O5 C15 1.190(3)
O6 C15 1.312(3)
O6 C16 1.457(4)
C1 C2 1.390(4)
C1 C6 1.399(4)
C1 C12 1.523(4)
C2 C3 1.376(5)
C2 H2 0.9300
C3 C4 1.368(5)
C3 H3 0.9300
C4 C5 1.373(5)
C4 H4 0.9300
C5 C6 1.395(4)
C5 H5 0.9300
C6 C7 1.508(4)
C7 C8 1.543(4)
C7 H7A 0.9700
C7 H7B 0.9700
C8 O2' 1.334(10)
C8 C10 1.532(4)
C8 C9 1.620(6)
C8 H8 0.95(3)
C10 C13 1.510(4)
C10 C11 1.538(4)
C10 C15 1.540(4)
C11 O2 1.367(5)
C11 C12 1.528(4)
C11 C9' 1.642(13)
C11 H11 0.99(3)
C12 H12A 0.9700
C12 H12B 0.9700
C14 H14A 0.9600
C14 H14B 0.9600
C14 H14C 0.9600
C16 H16A 0.9600
C16 H16B 0.9600
C16 H16C 0.9600
O1 C9 1.215(6)
O2 C9 1.313(6)
O1' C9' 1.202(17)
O2' C9' 1.468(15)

loop_
_geom_hbond_atom_site_label_D
_geom_hbond_atom_site_label_H
_geom_hbond_atom_site_label_A
_geom_hbond_distance_DH
_geom_hbond_distance_HA
_geom_hbond_distance_DA
_geom_hbond_angle_DHA
_geom_hbond_site_symmetry_A
C11 H11 O1' 0.99(3) 2.50(3) 3.370(10) 148(2) 3_655
C11 H11 O2 0.99(3) 2.66(3) 3.423(6) 134.9(19) 3_655
C16 H16B O6 0.96 2.62 3.468(5) 148.1 3
C16 H16B O3 0.96 2.57 3.357(5) 139.0 3
C14 H14B O5 0.96 2.57 3.508(5) 164.5 2
C12 H12B O3 0.97 2.31 3.003(5) 128.0 .
C11 H11 O1' 0.99(3) 2.50(3) 3.370(10) 148(2) 3_655
C11 H11 O2 0.99(3) 2.66(3) 3.423(6) 134.9(19) 3_655
C16 H16B O6 0.96 2.62 3.468(5) 148.1 3
C16 H16B O3 0.96 2.57 3.357(5) 139.0 3
C14 H14B O5 0.96 2.57 3.508(5) 164.5 2
C12 H12B O3 0.97 2.31 3.003(5) 128.0 .
C12 H12B O3 0.97 2.31 3.003(5) 128.0 .
C14 H14B O5 0.96 2.57 3.508(5) 164.5 2
C16 H16B O3 0.96 2.57 3.357(5) 139.0 3
C16 H16B O6 0.96 2.62 3.468(5) 148.1 3
C11 H11 O2 0.99(3) 2.66(3) 3.423(6) 134.9(19) 3_655
C11 H11 O1' 0.99(3) 2.50(3) 3.370(10) 148(2) 3_655
C7 H7A O4 0.97 2.59 3.200(4) 121.0 .
C12 H12B O3 0.97 2.31 3.003(5) 128.0 .
C14 H14B O5 0.96 2.57 3.508(5) 164.5 2
C16 H16B O3 0.96 2.57 3.357(5) 139.0 3
C16 H16B O6 0.96 2.62 3.468(5) 148.1 3
C11 H11 O2 0.99(3) 2.66(3) 3.423(6) 134.9(19) 3_655
C11 H11 O1' 0.99(3) 2.50(3) 3.370(10) 148(2) 3_655

loop_
_geom_torsion_atom_site_label_1
_geom_torsion_atom_site_label_2
_geom_torsion_atom_site_label_3
_geom_torsion_atom_site_label_4
_geom_torsion
C6 C1 C2 C3 -1.2(4)
C12 C1 C2 C3 175.2(3)
C1 C2 C3 C4 0.8(5)
C2 C3 C4 C5 0.0(5)
C3 C4 C5 C6 -0.4(5)
C4 C5 C6 C1 -0.1(4)
C4 C5 C6 C7 -178.4(3)
C2 C1 C6 C5 0.9(4)
C12 C1 C6 C5 -175.3(3)
C2 C1 C6 C7 179.0(3)
C12 C1 C6 C7 2.9(4)
C5 C6 C7 C8 -139.4(3)
C1 C6 C7 C8 42.4(4)
C6 C7 C8 O2' 49.7(5)
C6 C7 C8 C10 -78.8(3)
C6 C7 C8 C9 28.5(4)
O2' C8 C10 C13 -167.3(5)
C7 C8 C10 C13 -42.1(3)
C9 C8 C10 C13 -158.5(3)
O2' C8 C10 C11 -42.8(5)
C7 C8 C10 C11 82.4(3)
C9 C8 C10 C11 -34.0(3)
O2' C8 C10 C15 70.4(5)
C7 C8 C10 C15 -164.4(2)
C9 C8 C10 C15 79.2(3)
C13 C10 C11 O2 168.4(3)
C8 C10 C11 O2 42.0(3)
C15 C10 C11 O2 -71.7(3)
C13 C10 C11 C12 46.8(3)
C8 C10 C11 C12 -79.6(3)
C15 C10 C11 C12 166.7(2)
C13 C10 C11 C9' 162.4(7)
C8 C10 C11 C9' 35.9(7)
C15 C10 C11 C9' -77.7(7)
C2 C1 C12 C11 139.7(3)
C6 C1 C12 C11 -44.1(4)
O2 C11 C12 C1 -47.1(4)
C10 C11 C12 C1 73.6(4)
C9' C11 C12 C1 -33.0(8)
C14 O4 C13 O3 2.8(4)
C14 O4 C13 C10 -174.3(2)
C8 C10 C13 O3 134.2(3)
C11 C10 C13 O3 17.0(4)
C15 C10 C13 O3 -103.1(3)
C8 C10 C13 O4 -48.8(3)
C11 C10 C13 O4 -166.0(2)
C15 C10 C13 O4 73.9(3)
C16 O6 C15 O5 1.1(5)
C16 O6 C15 C10 178.9(3)
C13 C10 C15 O5 -152.1(3)
C8 C10 C15 O5 -24.2(4)
C11 C10 C15 O5 84.0(4)
C13 C10 C15 O6 30.0(3)
C8 C10 C15 O6 157.9(2)
C11 C10 C15 O6 -93.9(3)
C12 C11 O2 C9 98.1(4)
C10 C11 O2 C9 -29.1(4)
C9' C11 O2 C9 -2(3)
C11 O2 C9 O1 -173.9(5)
C11 O2 C9 C8 4.6(5)
O2' C8 C9 O1 -4.1(12)
C10 C8 C9 O1 -160.4(4)
C7 C8 C9 O1 79.9(5)
O2' C8 C9 O2 177.2(17)
C10 C8 C9 O2 20.9(4)
C7 C8 C9 O2 -98.8(4)
C10 C8 O2' C9' 23.5(9)
C7 C8 O2' C9' -105.6(8)
C9 C8 O2' C9' -2.4(14)
C8 O2' C9' O1' -179.9(12)
C8 O2' C9' C11 3.8(12)
O2 C11 C9' O1' 4.6(13)
C12 C11 C9' O1' -80(3)
C10 C11 C9' O1' 159(3)
O2 C11 C9' O2' 178(4)
C12 C11 C9' O2' 94.1(11)
C10 C11 C9' O2' -27.2(11)
